data_7002436
loop_
_publ_author_name
'Labisbal, Elena'
'Rodr\'iguez, Laura'
'Souto, Oscar'
'Sousa-Pedrares, Antonio'
'Garc\'ia-V\'azquez, Jos\'e Arturo'
'Romero, Jaime'
'Sousa, Antonio'
'Y\'a\~nez, Matilde'
'Orallo, Francisco'
'Real, Jos\'e A.'

_publ_section_title
;
 Electrochemical synthesis and structural characterization of Co(II),
 Ni(II) and Cu(II) complexes of
 N,N-bis(4,5-dimethyl-2-hydroxybenzyl)-N-(2-pyridylmethyl)amine
;
_journal_issue 40
_journal_name_full 'Dalton Transactions'
_journal_page_first 8644
_journal_page_last 8656
_journal_paper_doi 10.1039/b907539a
_journal_year 2009
_chemical_formula_sum 'C72 H78 N6 Ni3 O6'
_chemical_formula_weight 1299.53
_chemical_name_common
;
m2-N,N-bis(4,5-Dimethyl-2-oxobenzyl)-N-(2-
pyridylmethyl)amine, m3-N,N-bis(4,5-Dimethyl-2-oxobenzyl)-N-(2-
pyridylmethyl)amine, (m2, m3)-N,N-bis(4,5-Dimethyl-2-oxobenzyl)-N-(2-
pyridylmethyl)amine-tri-nickel(ii)
;
_chemical_name_systematic
;
?
;
_space_group_IT_number 15
_symmetry_cell_setting monoclinic
_symmetry_space_group_name_Hall '-C 2yc'
_symmetry_space_group_name_H-M 'C 1 2/c 1'
_atom_sites_solution_hydrogens geom
_atom_sites_solution_primary direct
_atom_sites_solution_secondary difmap
_audit_creation_method SHELXL-97
_cell_angle_alpha 90.00
_cell_angle_beta 101.747(3)
_cell_angle_gamma 90.00
_cell_formula_units_Z 8
_cell_length_a 51.673(9)
_cell_length_b 13.205(2)
_cell_length_c 21.820(4)
_cell_measurement_reflns_used 1004
_cell_measurement_temperature 120(2)
_cell_measurement_theta_max 26.195
_cell_measurement_theta_min 2.915
_cell_volume 14577(4)
_computing_cell_refinement 'BRUKER Smart'
_computing_data_collection 'BRUKER Smart'
_computing_data_reduction 'Bruker SAINT'
_computing_structure_refinement 'SHELXL-97 (Sheldrick, 1997)'
_computing_structure_solution 'SHELXS-97 (Sheldrick, 1997)'
_diffrn_ambient_temperature 120(2)
_diffrn_measured_fraction_theta_full 0.990
_diffrn_measured_fraction_theta_max 0.990
_diffrn_measurement_device_type 'Smart-CCD-1000 BRUKER'
_diffrn_measurement_method 'omega scans'
_diffrn_radiation_monochromator graphite
_diffrn_radiation_source 'fine-focus sealed tube'
_diffrn_radiation_type MoK\a
_diffrn_radiation_wavelength 0.71073
_diffrn_reflns_av_R_equivalents 0.0418
_diffrn_reflns_av_sigmaI/netI 0.0387
_diffrn_reflns_limit_h_max 63
_diffrn_reflns_limit_h_min -63
_diffrn_reflns_limit_k_max 16
_diffrn_reflns_limit_k_min 0
_diffrn_reflns_limit_l_max 27
_diffrn_reflns_limit_l_min 0
_diffrn_reflns_number 62460
_diffrn_reflns_theta_full 26.42
_diffrn_reflns_theta_max 26.42
_diffrn_reflns_theta_min 1.59
_exptl_absorpt_coefficient_mu 0.818
_exptl_absorpt_correction_T_max 0.7915
_exptl_absorpt_correction_T_min 0.7464
_exptl_absorpt_correction_type multi-scan
_exptl_absorpt_process_details
;
Sheldrick, G.M. SADABS: Program for absorption correction
using area detector data. University of G\"ottingen, Germany, 1996.
;
_exptl_crystal_colour Green
_exptl_crystal_density_diffrn 1.184
_exptl_crystal_density_method 'not measured'
_exptl_crystal_description Prism
_exptl_crystal_F_000 5472
_exptl_crystal_size_max 0.38
_exptl_crystal_size_mid 0.31
_exptl_crystal_size_min 0.30
_platon_squeeze_details
;
;
_refine_diff_density_max 0.535
_refine_diff_density_min -0.331
_refine_diff_density_rms 0.060
_refine_ls_extinction_method none
_refine_ls_goodness_of_fit_ref 1.093
_refine_ls_hydrogen_treatment constr
_refine_ls_matrix_type full
_refine_ls_number_parameters 797
_refine_ls_number_reflns 14836
_refine_ls_number_restraints 0
_refine_ls_restrained_S_all 1.093
_refine_ls_R_factor_all 0.0482
_refine_ls_R_factor_gt 0.0346
_refine_ls_shift/su_max 0.006
_refine_ls_shift/su_mean 0.000
_refine_ls_structure_factor_coef Fsqd
_refine_ls_weighting_details 'calc w=1/[\s^2^(Fo^2^)+(0.0483P)^2^+0.0000P] where P=(Fo^2^+2Fc^2^)/3'
_refine_ls_weighting_scheme calc
_refine_ls_wR_factor_gt 0.0875
_refine_ls_wR_factor_ref 0.0922
_reflns_number_gt 11217
_reflns_number_total 14836
_reflns_threshold_expression >2sigma(I)
_cod_data_source_file b907539a.txt
_cod_data_source_block Compound2
_cod_depositor_comments
;
The following automatic conversions were performed:
'_symmetry_cell_setting' value 'Monoclinic' changed to 'monoclinic'
according to '/home/saulius/struct/CIF-dictionaries/cif_core.dic'
dictionary named 'cif_core.dic' version 2.4.1 from 2010-06-29.

Automatic conversion script
Id: cif_fix_enum 1527 2010-12-29 10:47:43Z saulius 
;
_cod_original_sg_symbol_H-M 'C 2/c'
_cod_database_code 7002436

loop_
_symmetry_equiv_pos_as_xyz
'x, y, z'
'-x, y, -z+1/2'
'x+1/2, y+1/2, z'
'-x+1/2, y+1/2, -z+1/2'
'-x, -y, -z'
'x, -y, z-1/2'
'-x+1/2, -y+1/2, -z'
'x+1/2, -y+1/2, z-1/2'

loop_
_atom_site_label
_atom_site_type_symbol
_atom_site_fract_x
_atom_site_fract_y
_atom_site_fract_z
_atom_site_U_iso_or_equiv
_atom_site_adp_type
_atom_site_occupancy
_atom_site_symmetry_multiplicity
_atom_site_calc_flag
_atom_site_refinement_flags
_atom_site_disorder_assembly
_atom_site_disorder_group
Ni1 Ni 0.628529(5) 0.884095(19) 0.661564(12) 0.01792(7) Uani 1 1 d . . .
Ni2 Ni 0.620481(5) 1.108704(19) 0.585337(12) 0.01787(7) Uani 1 1 d . . .
Ni3 Ni 0.659431(5) 1.067438(19) 0.693100(12) 0.01835(7) Uani 1 1 d . . .
O1 O 0.59078(3) 0.88292(11) 0.61168(7) 0.0246(3) Uani 1 1 d . . .
O2 O 0.66200(3) 0.92142(10) 0.72193(6) 0.0211(3) Uani 1 1 d . . .
O3 O 0.58806(3) 1.02705(11) 0.54793(7) 0.0267(3) Uani 1 1 d . . .
O4 O 0.64636(2) 0.98737(10) 0.60407(6) 0.0188(3) Uani 1 1 d . . .
O5 O 0.61934(2) 1.04246(10) 0.67919(6) 0.0195(3) Uani 1 1 d . . .
O6 O 0.65243(3) 1.18566(10) 0.63437(6) 0.0222(3) Uani 1 1 d . . .
N1 N 0.61738(3) 0.78209(12) 0.72691(7) 0.0194(4) Uani 1 1 d . . .
N2 N 0.63217(3) 0.74961(13) 0.61625(8) 0.0218(4) Uani 1 1 d . . .
N3 N 0.62841(3) 1.13213(12) 0.49729(8) 0.0201(4) Uani 1 1 d . . .
N4 N 0.59784(3) 1.23646(13) 0.56568(8) 0.0232(4) Uani 1 1 d . . .
N5 N 0.65845(3) 1.15286(13) 0.77166(8) 0.0233(4) Uani 1 1 d . . .
N6 N 0.69879(3) 1.10605(13) 0.71098(8) 0.0234(4) Uani 1 1 d . . .
C1 C 0.57403(4) 0.80272(15) 0.60528(10) 0.0226(4) Uani 1 1 d . . .
C2 C 0.57234(4) 0.74727(16) 0.65904(10) 0.0228(4) Uani 1 1 d . . .
C3 C 0.55448(4) 0.66755(16) 0.65237(11) 0.0275(5) Uani 1 1 d . . .
H3 H 0.5532 0.6287 0.6883 0.033 Uiso 1 1 calc R . .
C4 C 0.53839(4) 0.64211(16) 0.59556(11) 0.0290(5) Uani 1 1 d . . .
C5 C 0.54070(4) 0.69707(17) 0.54212(11) 0.0299(5) Uani 1 1 d . . .
C6 C 0.55886(4) 0.77621(16) 0.54769(10) 0.0255(5) Uani 1 1 d . . .
H6 H 0.5609 0.8126 0.5114 0.031 Uiso 1 1 calc R . .
C7 C 0.51755(5) 0.56090(19) 0.59206(13) 0.0421(6) Uani 1 1 d . . .
H7A H 0.5201 0.5249 0.6321 0.063 Uiso 1 1 calc R . .
H7B H 0.5190 0.5130 0.5587 0.063 Uiso 1 1 calc R . .
H7C H 0.5000 0.5921 0.5831 0.063 Uiso 1 1 calc R . .
C8 C 0.52325(5) 0.6750(2) 0.47869(12) 0.0438(6) Uani 1 1 d . . .
H8A H 0.5261 0.6052 0.4665 0.066 Uiso 1 1 calc R . .
H8B H 0.5277 0.7217 0.4475 0.066 Uiso 1 1 calc R . .
H8C H 0.5047 0.6839 0.4812 0.066 Uiso 1 1 calc R . .
C9 C 0.58796(4) 0.78060(17) 0.72150(10) 0.0245(5) Uani 1 1 d . . .
H9A H 0.5821 0.8495 0.7303 0.029 Uiso 1 1 calc R . .
H9B H 0.5838 0.7348 0.7541 0.029 Uiso 1 1 calc R . .
C10 C 0.62921(4) 0.81323(16) 0.79255(9) 0.0227(4) Uani 1 1 d . . .
H10A H 0.6229 0.7659 0.8215 0.027 Uiso 1 1 calc R . .
H10B H 0.6224 0.8814 0.7998 0.027 Uiso 1 1 calc R . .
C11 C 0.67355(4) 0.87673(15) 0.77567(9) 0.0214(4) Uani 1 1 d . . .
C12 C 0.70054(4) 0.89035(16) 0.79995(10) 0.0246(5) Uani 1 1 d . . .
H12 H 0.7106 0.9306 0.7773 0.030 Uiso 1 1 calc R . .
C13 C 0.71318(4) 0.84669(17) 0.85638(10) 0.0277(5) Uani 1 1 d . . .
C14 C 0.69904(4) 0.78235(17) 0.88819(10) 0.0279(5) Uani 1 1 d . . .
C15 C 0.67235(4) 0.76815(16) 0.86341(10) 0.0260(5) Uani 1 1 d . . .
H15 H 0.6627 0.7233 0.8844 0.031 Uiso 1 1 calc R . .
C16 C 0.65897(4) 0.81624(16) 0.80928(9) 0.0220(4) Uani 1 1 d . . .
C17 C 0.71173(5) 0.7341(2) 0.94991(11) 0.0397(6) Uani 1 1 d . . .
H17A H 0.6989 0.6900 0.9641 0.060 Uiso 1 1 calc R . .
H17B H 0.7175 0.7871 0.9812 0.060 Uiso 1 1 calc R . .
H17C H 0.7270 0.6939 0.9444 0.060 Uiso 1 1 calc R . .
C18 C 0.74178(5) 0.87425(19) 0.88316(12) 0.0395(6) Uani 1 1 d . . .
H18A H 0.7487 0.9157 0.8529 0.059 Uiso 1 1 calc R . .
H18B H 0.7523 0.8123 0.8919 0.059 Uiso 1 1 calc R . .
H18C H 0.7428 0.9125 0.9221 0.059 Uiso 1 1 calc R . .
C19 C 0.62711(4) 0.67931(16) 0.71478(10) 0.0241(5) Uani 1 1 d . . .
H19A H 0.6156 0.6274 0.7283 0.029 Uiso 1 1 calc R . .
H19B H 0.6453 0.6700 0.7394 0.029 Uiso 1 1 calc R . .
C20 C 0.62708(4) 0.66570(16) 0.64650(10) 0.0223(4) Uani 1 1 d . . .
C21 C 0.62286(4) 0.57269(17) 0.61670(11) 0.0298(5) Uani 1 1 d . . .
H21 H 0.6197 0.5139 0.6391 0.036 Uiso 1 1 calc R . .
C22 C 0.62338(5) 0.56716(19) 0.55390(12) 0.0391(6) Uani 1 1 d . . .
H22 H 0.6208 0.5040 0.5327 0.047 Uiso 1 1 calc R . .
C23 C 0.62756(5) 0.65310(19) 0.52219(11) 0.0351(6) Uani 1 1 d . . .
H23 H 0.6276 0.6508 0.4787 0.042 Uiso 1 1 calc R . .
C24 C 0.63177(4) 0.74284(17) 0.55465(10) 0.0269(5) Uani 1 1 d . . .
H24 H 0.6345 0.8026 0.5326 0.032 Uiso 1 1 calc R . .
C25 C 0.57258(4) 1.05412(15) 0.49210(10) 0.0238(5) Uani 1 1 d . . .
C26 C 0.54550(4) 1.06672(17) 0.48546(10) 0.0272(5) Uani 1 1 d . . .
H26 H 0.5374 1.0522 0.5199 0.033 Uiso 1 1 calc R . .
C27 C 0.52997(4) 1.10017(17) 0.42955(11) 0.0298(5) Uani 1 1 d . . .
C28 C 0.54188(4) 1.12177(18) 0.37884(11) 0.0335(5) Uani 1 1 d . . .
C29 C 0.56888(5) 1.10680(17) 0.38557(11) 0.0318(5) Uani 1 1 d . . .
H29 H 0.5770 1.1202 0.3511 0.038 Uiso 1 1 calc R . .
C30 C 0.58437(4) 1.07256(16) 0.44166(10) 0.0241(5) Uani 1 1 d . . .
C31 C 0.50080(5) 1.1152(2) 0.42511(13) 0.0446(7) Uani 1 1 d . . .
H31A H 0.4964 1.1015 0.4659 0.067 Uiso 1 1 calc R . .
H31B H 0.4910 1.0688 0.3938 0.067 Uiso 1 1 calc R . .
H31C H 0.4961 1.1852 0.4127 0.067 Uiso 1 1 calc R . .
C32 C 0.52582(5) 1.1606(3) 0.31753(13) 0.0576(8) Uani 1 1 d . . .
H32A H 0.5370 1.1642 0.2864 0.086 Uiso 1 1 calc R . .
H32B H 0.5190 1.2283 0.3238 0.086 Uiso 1 1 calc R . .
H32C H 0.5110 1.1146 0.3027 0.086 Uiso 1 1 calc R . .
C33 C 0.61383(4) 1.06011(17) 0.45000(10) 0.0254(5) Uani 1 1 d . . .
H33A H 0.6187 0.9899 0.4634 0.031 Uiso 1 1 calc R . .
H33B H 0.6191 1.0716 0.4094 0.031 Uiso 1 1 calc R . .
C34 C 0.65718(4) 1.12104(15) 0.49997(10) 0.0221(4) Uani 1 1 d . . .
H34A H 0.6665 1.1724 0.5294 0.027 Uiso 1 1 calc R . .
H34B H 0.6606 1.1372 0.4580 0.027 Uiso 1 1 calc R . .
C35 C 0.66548(4) 0.96374(15) 0.57149(9) 0.0180(4) Uani 1 1 d . . .
C36 C 0.68250(4) 0.88200(15) 0.59157(9) 0.0195(4) Uani 1 1 d . . .
H36 H 0.6806 0.8462 0.6282 0.023 Uiso 1 1 calc R . .
C37 C 0.70185(4) 0.85160(15) 0.56021(10) 0.0212(4) Uani 1 1 d . . .
C38 C 0.70503(4) 0.90327(16) 0.50613(10) 0.0232(5) Uani 1 1 d . . .
C39 C 0.68876(4) 0.98602(16) 0.48750(10) 0.0231(4) Uani 1 1 d . . .
H39 H 0.6909 1.0222 0.4512 0.028 Uiso 1 1 calc R . .
C40 C 0.66931(4) 1.01904(15) 0.51941(9) 0.0193(4) Uani 1 1 d . . .
C41 C 0.71946(4) 0.76274(17) 0.58398(11) 0.0287(5) Uani 1 1 d . . .
H41A H 0.7159 0.7404 0.6243 0.043 Uiso 1 1 calc R . .
H41B H 0.7380 0.7832 0.5893 0.043 Uiso 1 1 calc R . .
H41C H 0.7159 0.7070 0.5538 0.043 Uiso 1 1 calc R . .
C42 C 0.72575(4) 0.87162(18) 0.47021(11) 0.0317(5) Uani 1 1 d . . .
H42A H 0.7247 0.9155 0.4335 0.047 Uiso 1 1 calc R . .
H42B H 0.7227 0.8012 0.4565 0.047 Uiso 1 1 calc R . .
H42C H 0.7433 0.8777 0.4972 0.047 Uiso 1 1 calc R . .
C43 C 0.62050(4) 1.23802(15) 0.47910(10) 0.0237(5) Uani 1 1 d . . .
H43A H 0.6146 1.2417 0.4330 0.028 Uiso 1 1 calc R . .
H43B H 0.6360 1.2829 0.4913 0.028 Uiso 1 1 calc R . .
C44 C 0.59860(4) 1.27523(16) 0.50937(10) 0.0241(5) Uani 1 1 d . . .
C45 C 0.58121(5) 1.35008(19) 0.48224(12) 0.0378(6) Uani 1 1 d . . .
H45 H 0.5817 1.3751 0.4417 0.045 Uiso 1 1 calc R . .
C46 C 0.56318(5) 1.3876(2) 0.51508(14) 0.0529(8) Uani 1 1 d . . .
H46 H 0.5513 1.4401 0.4979 0.063 Uiso 1 1 calc R . .
C47 C 0.56254(5) 1.3482(2) 0.57313(14) 0.0502(8) Uani 1 1 d . . .
H47 H 0.5502 1.3728 0.5964 0.060 Uiso 1 1 calc R . .
C48 C 0.58005(4) 1.27256(18) 0.59704(11) 0.0336(5) Uani 1 1 d . . .
H48 H 0.5795 1.2451 0.6370 0.040 Uiso 1 1 calc R . .
C49 C 0.60342(4) 1.06716(15) 0.71954(10) 0.0209(4) Uani 1 1 d . . .
C50 C 0.61325(4) 1.09423(16) 0.78227(10) 0.0242(5) Uani 1 1 d . . .
C51 C 0.59533(5) 1.12054(16) 0.81921(11) 0.0287(5) Uani 1 1 d . . .
H51 H 0.6021 1.1398 0.8614 0.034 Uiso 1 1 calc R . .
C52 C 0.56821(5) 1.12021(17) 0.79804(11) 0.0317(5) Uani 1 1 d . . .
C53 C 0.55828(4) 1.09455(17) 0.73486(12) 0.0315(5) Uani 1 1 d . . .
C54 C 0.57605(4) 1.06797(16) 0.69755(11) 0.0260(5) Uani 1 1 d . . .
H54 H 0.5693 1.0495 0.6552 0.031 Uiso 1 1 calc R . .
C55 C 0.54998(5) 1.1497(2) 0.84147(13) 0.0486(7) Uani 1 1 d . . .
H55A H 0.5605 1.1711 0.8819 0.073 Uiso 1 1 calc R . .
H55B H 0.5391 1.0913 0.8477 0.073 Uiso 1 1 calc R . .
H55C H 0.5385 1.2055 0.8229 0.073 Uiso 1 1 calc R . .
C56 C 0.52918(5) 1.0979(2) 0.70718(14) 0.0500(7) Uani 1 1 d . . .
H56A H 0.5263 1.0833 0.6623 0.075 Uiso 1 1 calc R . .
H56B H 0.5223 1.1653 0.7135 0.075 Uiso 1 1 calc R . .
H56C H 0.5200 1.0471 0.7277 0.075 Uiso 1 1 calc R . .
C57 C 0.64250(4) 1.09946(16) 0.81122(10) 0.0253(5) Uani 1 1 d . . .
H57A H 0.6448 1.1345 0.8521 0.030 Uiso 1 1 calc R . .
H57B H 0.6494 1.0297 0.8192 0.030 Uiso 1 1 calc R . .
C58 C 0.64652(4) 1.25541(16) 0.75405(10) 0.0256(5) Uani 1 1 d . . .
H58A H 0.6278 1.2463 0.7328 0.031 Uiso 1 1 calc R . .
H58B H 0.6467 1.2946 0.7928 0.031 Uiso 1 1 calc R . .
C59 C 0.66111(4) 1.27959(15) 0.65212(10) 0.0221(4) Uani 1 1 d . . .
C60 C 0.67250(4) 1.34159(16) 0.61324(10) 0.0269(5) Uani 1 1 d . . .
H60 H 0.6732 1.3181 0.5724 0.032 Uiso 1 1 calc R . .
C61 C 0.68294(4) 1.43657(16) 0.63167(11) 0.0279(5) Uani 1 1 d . . .
C62 C 0.68236(4) 1.47148(16) 0.69187(11) 0.0270(5) Uani 1 1 d . . .
C63 C 0.67099(4) 1.41024(16) 0.73065(11) 0.0268(5) Uani 1 1 d . . .
H63 H 0.6705 1.4338 0.7715 0.032 Uiso 1 1 calc R . .
C64 C 0.66029(4) 1.31552(16) 0.71226(10) 0.0234(4) Uani 1 1 d . . .
C65 C 0.69381(5) 1.57292(17) 0.71424(12) 0.0355(6) Uani 1 1 d . . .
H65A H 0.6913 1.5850 0.7569 0.053 Uiso 1 1 calc R . .
H65B H 0.6849 1.6262 0.6865 0.053 Uiso 1 1 calc R . .
H65C H 0.7127 1.5736 0.7139 0.053 Uiso 1 1 calc R . .
C66 C 0.69402(5) 1.50085(18) 0.58621(12) 0.0391(6) Uani 1 1 d . . .
H66A H 0.6943 1.4617 0.5482 0.059 Uiso 1 1 calc R . .
H66B H 0.7121 1.5216 0.6054 0.059 Uiso 1 1 calc R . .
H66C H 0.6830 1.5611 0.5755 0.059 Uiso 1 1 calc R . .
C67 C 0.68599(4) 1.16314(18) 0.80566(10) 0.0287(5) Uani 1 1 d . . .
H67A H 0.6904 1.1057 0.8351 0.034 Uiso 1 1 calc R . .
H67B H 0.6878 1.2264 0.8305 0.034 Uiso 1 1 calc R . .
C68 C 0.70507(4) 1.16525(16) 0.76225(10) 0.0266(5) Uani 1 1 d . . .
C69 C 0.72841(4) 1.22038(18) 0.77538(11) 0.0342(5) Uani 1 1 d . . .
H69 H 0.7323 1.2629 0.8112 0.041 Uiso 1 1 calc R . .
C70 C 0.74587(5) 1.21246(19) 0.73560(12) 0.0388(6) Uani 1 1 d . . .
H70 H 0.7620 1.2494 0.7437 0.047 Uiso 1 1 calc R . .
C71 C 0.73969(4) 1.15057(18) 0.68416(12) 0.0338(5) Uani 1 1 d . . .
H71 H 0.7517 1.1428 0.6569 0.041 Uiso 1 1 calc R . .
C72 C 0.71581(4) 1.09955(17) 0.67236(11) 0.0290(5) Uani 1 1 d . . .
H72 H 0.7114 1.0588 0.6359 0.035 Uiso 1 1 calc R . .

loop_
_atom_site_aniso_label
_atom_site_aniso_U_11
_atom_site_aniso_U_22
_atom_site_aniso_U_33
_atom_site_aniso_U_23
_atom_site_aniso_U_13
_atom_site_aniso_U_12
Ni1 0.01900(13) 0.01982(14) 0.01499(13) 0.00035(10) 0.00354(10) -0.00138(10)
Ni2 0.01865(13) 0.01872(13) 0.01621(14) 0.00074(10) 0.00349(10) 0.00111(10)
Ni3 0.01861(13) 0.02012(14) 0.01616(13) 0.00002(11) 0.00315(10) -0.00104(10)
O1 0.0230(7) 0.0241(8) 0.0241(8) 0.0030(6) -0.0013(6) -0.0060(6)
O2 0.0213(7) 0.0230(7) 0.0178(7) 0.0027(6) 0.0011(6) -0.0020(6)
O3 0.0225(8) 0.0309(8) 0.0231(8) 0.0072(7) -0.0041(6) -0.0039(6)
O4 0.0179(7) 0.0233(7) 0.0168(7) 0.0008(6) 0.0070(6) 0.0011(6)
O5 0.0192(7) 0.0241(8) 0.0163(7) -0.0016(6) 0.0066(6) -0.0009(6)
O6 0.0256(7) 0.0197(7) 0.0201(7) -0.0004(6) 0.0017(6) -0.0029(6)
N1 0.0190(8) 0.0230(9) 0.0159(9) -0.0004(7) 0.0029(7) -0.0005(7)
N2 0.0189(8) 0.0257(9) 0.0209(9) -0.0006(7) 0.0044(7) -0.0020(7)
N3 0.0230(9) 0.0190(9) 0.0180(9) 0.0030(7) 0.0037(7) 0.0025(7)
N4 0.0237(9) 0.0229(9) 0.0230(10) -0.0006(8) 0.0051(7) 0.0015(7)
N5 0.0244(9) 0.0261(9) 0.0179(9) 0.0005(8) 0.0008(7) -0.0012(7)
N6 0.0217(9) 0.0233(9) 0.0238(10) 0.0034(8) 0.0011(7) 0.0001(7)
C1 0.0185(10) 0.0216(11) 0.0276(12) -0.0007(9) 0.0043(9) -0.0017(8)
C2 0.0179(10) 0.0239(11) 0.0264(12) 0.0003(9) 0.0039(9) 0.0010(8)
C3 0.0239(11) 0.0221(11) 0.0370(13) 0.0049(10) 0.0072(10) -0.0018(9)
C4 0.0212(11) 0.0238(12) 0.0405(14) 0.0001(10) 0.0026(10) -0.0021(9)
C5 0.0247(11) 0.0280(12) 0.0352(13) -0.0045(10) 0.0017(10) -0.0008(9)
C6 0.0243(11) 0.0253(11) 0.0261(12) 0.0015(9) 0.0031(9) -0.0020(9)
C7 0.0293(13) 0.0361(14) 0.0587(18) 0.0003(13) 0.0039(12) -0.0087(11)
C8 0.0402(14) 0.0435(16) 0.0428(16) -0.0020(12) -0.0026(12) -0.0107(12)
C9 0.0235(11) 0.0283(12) 0.0238(11) 0.0043(9) 0.0097(9) 0.0010(9)
C10 0.0295(11) 0.0246(11) 0.0146(10) 0.0008(8) 0.0058(9) -0.0022(9)
C11 0.0246(11) 0.0233(11) 0.0156(10) -0.0031(8) 0.0027(8) 0.0045(8)
C12 0.0230(11) 0.0260(11) 0.0240(11) -0.0013(9) 0.0025(9) 0.0022(9)
C13 0.0256(11) 0.0317(12) 0.0230(11) -0.0068(10) -0.0017(9) 0.0071(9)
C14 0.0338(12) 0.0303(12) 0.0174(11) -0.0009(9) 0.0000(9) 0.0101(10)
C15 0.0354(12) 0.0245(11) 0.0190(11) 0.0006(9) 0.0077(9) 0.0058(9)
C16 0.0256(11) 0.0248(11) 0.0148(10) -0.0025(8) 0.0025(8) 0.0030(9)
C17 0.0432(14) 0.0474(15) 0.0235(12) 0.0031(11) -0.0050(11) 0.0120(12)
C18 0.0311(13) 0.0457(15) 0.0361(14) -0.0025(12) -0.0066(11) 0.0089(11)
C19 0.0243(11) 0.0238(11) 0.0236(11) 0.0021(9) 0.0032(9) 0.0012(9)
C20 0.0172(10) 0.0248(11) 0.0243(11) 0.0000(9) 0.0028(8) 0.0017(8)
C21 0.0320(12) 0.0243(11) 0.0310(13) -0.0044(10) 0.0019(10) -0.0030(10)
C22 0.0462(15) 0.0329(14) 0.0384(15) -0.0144(12) 0.0092(12) -0.0058(11)
C23 0.0407(14) 0.0405(14) 0.0254(12) -0.0092(11) 0.0098(10) -0.0035(11)
C24 0.0255(11) 0.0339(13) 0.0230(11) -0.0049(10) 0.0087(9) -0.0050(9)
C25 0.0226(11) 0.0212(11) 0.0241(11) -0.0005(9) -0.0038(9) -0.0016(8)
C26 0.0257(11) 0.0294(12) 0.0253(12) -0.0008(10) 0.0027(9) -0.0025(9)
C27 0.0230(11) 0.0303(12) 0.0330(13) -0.0036(10) -0.0018(10) 0.0019(9)
C28 0.0309(12) 0.0406(14) 0.0245(12) 0.0008(10) -0.0046(10) 0.0011(10)
C29 0.0349(13) 0.0368(13) 0.0215(12) -0.0009(10) 0.0008(10) -0.0014(10)
C30 0.0262(11) 0.0241(11) 0.0202(11) -0.0010(9) 0.0002(9) -0.0011(9)
C31 0.0293(13) 0.0546(17) 0.0469(16) 0.0016(13) 0.0002(12) 0.0064(12)
C32 0.0425(16) 0.087(2) 0.0370(16) 0.0170(16) -0.0069(12) 0.0039(16)
C33 0.0289(11) 0.0295(12) 0.0172(11) -0.0012(9) 0.0030(9) 0.0026(9)
C34 0.0228(11) 0.0246(11) 0.0209(11) 0.0027(9) 0.0089(9) 0.0003(8)
C35 0.0166(10) 0.0213(10) 0.0162(10) -0.0038(8) 0.0035(8) -0.0013(8)
C36 0.0205(10) 0.0196(10) 0.0186(10) 0.0002(8) 0.0043(8) -0.0018(8)
C37 0.0186(10) 0.0220(11) 0.0230(11) -0.0004(9) 0.0040(8) -0.0005(8)
C38 0.0214(10) 0.0259(11) 0.0231(11) -0.0034(9) 0.0065(9) -0.0005(8)
C39 0.0247(11) 0.0270(12) 0.0190(11) 0.0011(9) 0.0081(9) -0.0013(9)
C40 0.0198(10) 0.0201(10) 0.0177(10) 0.0001(8) 0.0035(8) 0.0001(8)
C41 0.0280(12) 0.0303(12) 0.0297(12) 0.0048(10) 0.0104(10) 0.0065(9)
C42 0.0343(13) 0.0364(13) 0.0273(12) 0.0034(10) 0.0137(10) 0.0059(10)
C43 0.0275(11) 0.0212(11) 0.0221(11) 0.0039(9) 0.0045(9) 0.0037(9)
C44 0.0257(11) 0.0200(11) 0.0257(12) 0.0007(9) 0.0031(9) -0.0001(8)
C45 0.0424(14) 0.0377(14) 0.0346(14) 0.0087(11) 0.0112(11) 0.0134(11)
C46 0.0488(17) 0.0532(18) 0.0600(19) 0.0255(15) 0.0192(15) 0.0310(14)
C47 0.0523(17) 0.0510(17) 0.0562(18) 0.0135(14) 0.0320(15) 0.0296(14)
C48 0.0368(13) 0.0332(13) 0.0344(13) 0.0043(11) 0.0153(11) 0.0071(10)
C49 0.0235(10) 0.0190(10) 0.0225(11) -0.0013(9) 0.0104(9) -0.0030(8)
C50 0.0297(11) 0.0233(11) 0.0210(11) 0.0014(9) 0.0087(9) 0.0000(9)
C51 0.0417(13) 0.0247(12) 0.0230(12) 0.0006(9) 0.0147(10) 0.0010(10)
C52 0.0366(13) 0.0278(12) 0.0369(14) 0.0001(10) 0.0216(11) 0.0000(10)
C53 0.0278(12) 0.0305(13) 0.0404(14) -0.0030(10) 0.0167(11) -0.0004(9)
C54 0.0229(11) 0.0279(12) 0.0287(12) -0.0004(10) 0.0088(9) -0.0010(9)
C55 0.0529(17) 0.0504(17) 0.0518(17) -0.0042(14) 0.0328(14) 0.0016(13)
C56 0.0294(14) 0.0593(18) 0.066(2) -0.0183(15) 0.0216(13) -0.0052(12)
C57 0.0321(12) 0.0258(12) 0.0182(11) -0.0021(9) 0.0054(9) 0.0004(9)
C58 0.0294(11) 0.0241(11) 0.0240(11) -0.0032(9) 0.0071(9) 0.0013(9)
C59 0.0204(10) 0.0198(11) 0.0244(11) 0.0013(9) 0.0007(8) 0.0001(8)
C60 0.0330(12) 0.0248(12) 0.0229(11) 0.0014(9) 0.0056(9) -0.0016(9)
C61 0.0245(11) 0.0243(12) 0.0339(13) 0.0048(10) 0.0036(9) -0.0022(9)
C62 0.0229(11) 0.0199(11) 0.0357(13) -0.0012(10) 0.0001(9) -0.0004(9)
C63 0.0269(11) 0.0248(12) 0.0266(12) -0.0041(9) 0.0004(9) 0.0014(9)
C64 0.0228(10) 0.0213(11) 0.0248(11) -0.0002(9) 0.0015(9) 0.0000(8)
C65 0.0346(13) 0.0250(12) 0.0448(15) -0.0041(11) 0.0035(11) -0.0054(10)
C66 0.0471(15) 0.0279(13) 0.0430(15) 0.0035(11) 0.0107(12) -0.0080(11)
C67 0.0296(12) 0.0304(12) 0.0235(12) -0.0037(10) -0.0008(9) -0.0031(10)
C68 0.0242(11) 0.0251(12) 0.0265(12) 0.0047(9) -0.0040(9) -0.0002(9)
C69 0.0282(12) 0.0343(13) 0.0347(13) 0.0001(11) -0.0064(10) -0.0048(10)
C70 0.0243(12) 0.0350(14) 0.0531(17) 0.0092(12) -0.0019(11) -0.0063(10)
C71 0.0251(12) 0.0371(14) 0.0393(14) 0.0073(11) 0.0071(10) -0.0022(10)
C72 0.0260(12) 0.0291(12) 0.0314(13) 0.0040(10) 0.0046(10) -0.0002(9)

loop_
_atom_type_symbol
_atom_type_description
_atom_type_scat_dispersion_real
_atom_type_scat_dispersion_imag
_atom_type_scat_source
C C 0.0033 0.0016 'International Tables Vol C Tables 4.2.6.8 and 6.1.1.4'
H H 0.0000 0.0000 'International Tables Vol C Tables 4.2.6.8 and 6.1.1.4'
N N 0.0061 0.0033 'International Tables Vol C Tables 4.2.6.8 and 6.1.1.4'
O O 0.0106 0.0060 'International Tables Vol C Tables 4.2.6.8 and 6.1.1.4'
Ni Ni 0.3393 1.1124 'International Tables Vol C Tables 4.2.6.8 and 6.1.1.4'

loop_
_geom_angle_atom_site_label_1
_geom_angle_atom_site_label_2
_geom_angle_atom_site_label_3
_geom_angle
_geom_angle_site_symmetry_1
_geom_angle_site_symmetry_3
_geom_angle_publ_flag
O2 Ni1 O1 163.18(6) . . ?
O2 Ni1 N2 112.05(6) . . ?
O1 Ni1 N2 84.71(6) . . ?
O2 Ni1 N1 91.74(6) . . ?
O1 Ni1 N1 89.58(6) . . ?
N2 Ni1 N1 80.75(6) . . ?
O2 Ni1 O4 79.38(5) . . ?
O1 Ni1 O4 99.71(5) . . ?
N2 Ni1 O4 99.93(6) . . ?
N1 Ni1 O4 170.71(6) . . ?
O2 Ni1 O5 80.77(5) . . ?
O1 Ni1 O5 83.27(5) . . ?
N2 Ni1 O5 161.70(6) . . ?
N1 Ni1 O5 112.86(6) . . ?
O4 Ni1 O5 68.70(5) . . ?
O2 Ni1 Ni3 44.14(4) . . ?
O1 Ni1 Ni3 123.71(4) . . ?
N2 Ni1 Ni3 137.12(5) . . ?
N1 Ni1 Ni3 125.49(5) . . ?
O4 Ni1 Ni3 48.59(4) . . ?
O5 Ni1 Ni3 44.98(3) . . ?
O3 Ni2 O6 172.50(6) . . ?
O3 Ni2 N4 87.92(6) . . ?
O6 Ni2 N4 93.79(6) . . ?
O3 Ni2 N3 90.54(6) . . ?
O6 Ni2 N3 96.90(6) . . ?
N4 Ni2 N3 83.97(7) . . ?
O3 Ni2 O4 96.64(6) . . ?
O6 Ni2 O4 82.03(5) . . ?
N4 Ni2 O4 174.71(6) . . ?
N3 Ni2 O4 93.26(6) . . ?
O3 Ni2 O5 89.25(5) . . ?
O6 Ni2 O5 83.36(5) . . ?
N4 Ni2 O5 113.15(6) . . ?
N3 Ni2 O5 162.85(6) . . ?
O4 Ni2 O5 69.74(5) . . ?
O3 Ni2 Ni3 128.79(4) . . ?
O6 Ni2 Ni3 45.31(4) . . ?
N4 Ni2 Ni3 127.89(5) . . ?
N3 Ni2 Ni3 124.12(5) . . ?
O4 Ni2 Ni3 50.51(4) . . ?
O5 Ni2 Ni3 46.28(3) . . ?
O6 Ni3 O2 158.75(6) . . ?
O6 Ni3 N6 88.34(6) . . ?
O2 Ni3 N6 100.23(6) . . ?
O6 Ni3 O5 89.15(5) . . ?
O2 Ni3 O5 83.89(5) . . ?
N6 Ni3 O5 174.25(6) . . ?
O6 Ni3 N5 94.22(6) . . ?
O2 Ni3 N5 105.90(6) . . ?
N6 Ni3 N5 84.11(7) . . ?
O5 Ni3 N5 90.91(6) . . ?
O6 Ni3 O4 80.00(5) . . ?
O2 Ni3 O4 78.76(5) . . ?
N6 Ni3 O4 113.70(6) . . ?
O5 Ni3 O4 70.91(5) . . ?
N5 Ni3 O4 160.86(6) . . ?
O6 Ni3 Ni2 46.47(4) . . ?
O2 Ni3 Ni2 115.71(4) . . ?
N6 Ni3 Ni2 128.39(5) . . ?
O5 Ni3 Ni2 51.82(4) . . ?
N5 Ni3 Ni2 116.97(5) . . ?
O4 Ni3 Ni2 46.83(4) . . ?
O6 Ni3 Ni1 118.58(4) . . ?
O2 Ni3 Ni1 43.76(4) . . ?
N6 Ni3 Ni1 136.61(5) . . ?
O5 Ni3 Ni1 48.95(4) . . ?
N5 Ni3 Ni1 123.21(5) . . ?
O4 Ni3 Ni1 48.18(3) . . ?
Ni2 Ni3 Ni1 72.474(12) . . ?
C1 O1 Ni1 125.72(12) . . ?
C11 O2 Ni1 129.49(13) . . ?
C11 O2 Ni3 132.92(13) . . ?
Ni1 O2 Ni3 92.10(6) . . ?
C25 O3 Ni2 120.62(12) . . ?
C35 O4 Ni2 125.44(12) . . ?
C35 O4 Ni1 126.29(12) . . ?
Ni2 O4 Ni1 105.41(5) . . ?
C35 O4 Ni3 116.49(11) . . ?
Ni2 O4 Ni3 82.66(5) . . ?
Ni1 O4 Ni3 83.22(5) . . ?
C49 O5 Ni3 126.08(12) . . ?
C49 O5 Ni1 121.47(12) . . ?
Ni3 O5 Ni1 86.07(5) . . ?
C49 O5 Ni2 129.04(12) . . ?
Ni3 O5 Ni2 81.90(5) . . ?
Ni1 O5 Ni2 99.50(5) . . ?
C59 O6 Ni3 121.75(12) . . ?
C59 O6 Ni2 142.48(12) . . ?
Ni3 O6 Ni2 88.22(5) . . ?
C19 N1 C10 109.49(15) . . ?
C19 N1 C9 110.32(16) . . ?
C10 N1 C9 106.79(15) . . ?
C19 N1 Ni1 108.12(12) . . ?
C10 N1 Ni1 110.76(12) . . ?
C9 N1 Ni1 111.37(12) . . ?
C24 N2 C20 118.19(18) . . ?
C24 N2 Ni1 123.61(15) . . ?
C20 N2 Ni1 115.41(13) . . ?
C34 N3 C43 108.79(15) . . ?
C34 N3 C33 109.02(15) . . ?
C43 N3 C33 110.01(16) . . ?
C34 N3 Ni2 109.60(12) . . ?
C43 N3 Ni2 107.02(12) . . ?
C33 N3 Ni2 112.33(12) . . ?
C44 N4 C48 118.94(18) . . ?
C44 N4 Ni2 112.64(13) . . ?
C48 N4 Ni2 127.43(15) . . ?
C67 N5 C57 110.15(16) . . ?
C67 N5 C58 110.46(17) . . ?
C57 N5 C58 109.17(16) . . ?
C67 N5 Ni3 106.55(13) . . ?
C57 N5 Ni3 109.49(12) . . ?
C58 N5 Ni3 110.99(12) . . ?
C72 N6 C68 118.75(18) . . ?
C72 N6 Ni3 128.03(15) . . ?
C68 N6 Ni3 111.27(14) . . ?
O1 C1 C6 121.50(19) . . ?
O1 C1 C2 117.98(18) . . ?
C6 C1 C2 120.52(19) . . ?
C3 C2 C1 117.5(2) . . ?
C3 C2 C9 122.71(19) . . ?
C1 C2 C9 119.57(18) . . ?
C4 C3 C2 122.9(2) . . ?
C3 C4 C5 118.8(2) . . ?
C3 C4 C7 120.6(2) . . ?
C5 C4 C7 120.5(2) . . ?
C6 C5 C4 119.1(2) . . ?
C6 C5 C8 119.2(2) . . ?
C4 C5 C8 121.6(2) . . ?
C1 C6 C5 121.1(2) . . ?
N1 C9 C2 115.07(16) . . ?
N1 C10 C16 115.92(16) . . ?
O2 C11 C12 120.46(19) . . ?
O2 C11 C16 121.17(18) . . ?
C12 C11 C16 118.36(19) . . ?
C13 C12 C11 122.2(2) . . ?
C14 C13 C12 119.5(2) . . ?
C14 C13 C18 121.5(2) . . ?
C12 C13 C18 119.0(2) . . ?
C15 C14 C13 117.93(19) . . ?
C15 C14 C17 120.4(2) . . ?
C13 C14 C17 121.6(2) . . ?
C14 C15 C16 123.4(2) . . ?
C15 C16 C11 118.42(19) . . ?
C15 C16 C10 119.92(19) . . ?
C11 C16 C10 121.22(18) . . ?
N1 C19 C20 110.69(16) . . ?
N2 C20 C21 121.9(2) . . ?
N2 C20 C19 115.38(18) . . ?
C21 C20 C19 122.7(2) . . ?
C22 C21 C20 118.7(2) . . ?
C23 C22 C21 119.7(2) . . ?
C22 C23 C24 118.6(2) . . ?
N2 C24 C23 122.8(2) . . ?
O3 C25 C30 118.94(18) . . ?
O3 C25 C26 121.42(19) . . ?
C30 C25 C26 119.61(19) . . ?
C25 C26 C27 121.3(2) . . ?
C26 C27 C28 119.4(2) . . ?
C26 C27 C31 119.4(2) . . ?
C28 C27 C31 121.2(2) . . ?
C29 C28 C27 118.8(2) . . ?
C29 C28 C32 120.1(2) . . ?
C27 C28 C32 121.2(2) . . ?
C28 C29 C30 121.7(2) . . ?
C25 C30 C29 119.2(2) . . ?
C25 C30 C33 118.88(18) . . ?
C29 C30 C33 121.8(2) . . ?
N3 C33 C30 111.75(17) . . ?
N3 C34 C40 117.04(16) . . ?
O4 C35 C40 122.74(17) . . ?
O4 C35 C36 119.12(17) . . ?
C40 C35 C36 118.12(17) . . ?
C37 C36 C35 122.63(19) . . ?
C36 C37 C38 119.78(19) . . ?
C36 C37 C41 120.12(19) . . ?
C38 C37 C41 120.10(18) . . ?
C39 C38 C37 117.50(18) . . ?
C39 C38 C42 121.16(19) . . ?
C37 C38 C42 121.33(19) . . ?
C38 C39 C40 123.47(19) . . ?
C35 C40 C39 118.37(18) . . ?
C35 C40 C34 125.10(17) . . ?
C39 C40 C34 115.85(17) . . ?
N3 C43 C44 112.36(17) . . ?
N4 C44 C45 121.8(2) . . ?
N4 C44 C43 116.31(18) . . ?
C45 C44 C43 121.7(2) . . ?
C46 C45 C44 118.9(2) . . ?
C47 C46 C45 119.2(2) . . ?
C46 C47 C48 119.1(2) . . ?
N4 C48 C47 122.0(2) . . ?
O5 C49 C54 118.84(18) . . ?
O5 C49 C50 122.98(18) . . ?
C54 C49 C50 118.16(18) . . ?
C51 C50 C49 118.5(2) . . ?
C51 C50 C57 118.2(2) . . ?
C49 C50 C57 123.31(18) . . ?
C52 C51 C50 123.7(2) . . ?
C51 C52 C53 118.0(2) . . ?
C51 C52 C55 120.4(2) . . ?
C53 C52 C55 121.5(2) . . ?
C54 C53 C52 118.7(2) . . ?
C54 C53 C56 119.9(2) . . ?
C52 C53 C56 121.4(2) . . ?
C53 C54 C49 122.9(2) . . ?
N5 C57 C50 113.76(17) . . ?
C64 C58 N5 114.38(17) . . ?
O6 C59 C60 121.53(19) . . ?
O6 C59 C64 120.49(18) . . ?
C60 C59 C64 117.88(19) . . ?
C61 C60 C59 122.7(2) . . ?
C60 C61 C62 119.2(2) . . ?
C60 C61 C66 119.7(2) . . ?
C62 C61 C66 121.1(2) . . ?
C63 C62 C61 118.3(2) . . ?
C63 C62 C65 120.6(2) . . ?
C61 C62 C65 121.1(2) . . ?
C62 C63 C64 122.8(2) . . ?
C63 C64 C59 119.1(2) . . ?
C63 C64 C58 120.77(19) . . ?
C59 C64 C58 119.98(18) . . ?
N5 C67 C68 112.08(17) . . ?
N6 C68 C69 121.8(2) . . ?
N6 C68 C67 115.77(18) . . ?
C69 C68 C67 122.3(2) . . ?
C70 C69 C68 118.9(2) . . ?
C71 C70 C69 119.2(2) . . ?
C70 C71 C72 119.5(2) . . ?
N6 C72 C71 121.8(2) . . ?

loop_
_geom_bond_atom_site_label_1
_geom_bond_atom_site_label_2
_geom_bond_distance
_geom_bond_site_symmetry_2
_geom_bond_publ_flag
Ni1 O2 2.0103(14) . ?
Ni1 O1 2.0313(14) . ?
Ni1 N2 2.0598(17) . ?
Ni1 N1 2.1245(16) . ?
Ni1 O4 2.1801(13) . ?
Ni1 O5 2.1956(14) . ?
Ni1 Ni3 2.9047(5) . ?
Ni2 O3 2.0195(14) . ?
Ni2 O6 2.0452(14) . ?
Ni2 N4 2.0480(17) . ?
Ni2 N3 2.0676(17) . ?
Ni2 O4 2.0734(13) . ?
Ni2 O5 2.2386(14) . ?
Ni2 Ni3 2.8195(5) . ?
Ni3 O6 2.0053(14) . ?
Ni3 O2 2.0241(14) . ?
Ni3 N6 2.0555(17) . ?
Ni3 O5 2.0582(13) . ?
Ni3 N5 2.0612(17) . ?
Ni3 O4 2.1939(14) . ?
O1 C1 1.357(2) . ?
O2 C11 1.340(2) . ?
O3 C25 1.362(2) . ?
O4 C35 1.366(2) . ?
O5 C49 1.361(2) . ?
O6 C59 1.349(2) . ?
N1 C19 1.490(3) . ?
N1 C10 1.496(2) . ?
N1 C9 1.501(2) . ?
N2 C24 1.343(3) . ?
N2 C20 1.343(3) . ?
N3 C34 1.483(2) . ?
N3 C43 1.488(2) . ?
N3 C33 1.490(3) . ?
N4 C44 1.339(3) . ?
N4 C48 1.341(3) . ?
N5 C67 1.471(3) . ?
N5 C57 1.487(3) . ?
N5 C58 1.505(3) . ?
N6 C72 1.339(3) . ?
N6 C68 1.349(3) . ?
C1 C6 1.384(3) . ?
C1 C2 1.400(3) . ?
C2 C3 1.388(3) . ?
C2 C9 1.501(3) . ?
C3 C4 1.386(3) . ?
C4 C5 1.399(3) . ?
C4 C7 1.511(3) . ?
C5 C6 1.393(3) . ?
C5 C8 1.518(3) . ?
C10 C16 1.507(3) . ?
C11 C12 1.399(3) . ?
C11 C16 1.403(3) . ?
C12 C13 1.396(3) . ?
C13 C14 1.394(3) . ?
C13 C18 1.519(3) . ?
C14 C15 1.387(3) . ?
C14 C17 1.513(3) . ?
C15 C16 1.394(3) . ?
C19 C20 1.500(3) . ?
C20 C21 1.386(3) . ?
C21 C22 1.378(3) . ?
C22 C23 1.369(3) . ?
C23 C24 1.375(3) . ?
C25 C30 1.384(3) . ?
C25 C26 1.387(3) . ?
C26 C27 1.389(3) . ?
C27 C28 1.401(3) . ?
C27 C31 1.504(3) . ?
C28 C29 1.387(3) . ?
C28 C32 1.513(3) . ?
C29 C30 1.394(3) . ?
C30 C33 1.505(3) . ?
C34 C40 1.509(3) . ?
C35 C40 1.398(3) . ?
C35 C36 1.405(3) . ?
C36 C37 1.381(3) . ?
C37 C38 1.401(3) . ?
C37 C41 1.511(3) . ?
C38 C39 1.388(3) . ?
C38 C42 1.509(3) . ?
C39 C40 1.404(3) . ?
C43 C44 1.504(3) . ?
C44 C45 1.385(3) . ?
C45 C46 1.378(3) . ?
C46 C47 1.376(4) . ?
C47 C48 1.377(3) . ?
C49 C54 1.398(3) . ?
C49 C50 1.406(3) . ?
C50 C51 1.390(3) . ?
C50 C57 1.516(3) . ?
C51 C52 1.383(3) . ?
C52 C53 1.411(3) . ?
C52 C55 1.517(3) . ?
C53 C54 1.390(3) . ?
C53 C56 1.503(3) . ?
C58 C64 1.494(3) . ?
C59 C60 1.393(3) . ?
C59 C64 1.404(3) . ?
C60 C61 1.392(3) . ?
C61 C62 1.398(3) . ?
C61 C66 1.505(3) . ?
C62 C63 1.385(3) . ?
C62 C65 1.505(3) . ?
C63 C64 1.393(3) . ?
C67 C68 1.500(3) . ?
C68 C69 1.388(3) . ?
C69 C70 1.377(3) . ?
C70 C71 1.373(3) . ?
C71 C72 1.383(3) . ?

loop_
_platon_squeeze_void_nr
_platon_squeeze_void_average_x
_platon_squeeze_void_average_y
_platon_squeeze_void_average_z
_platon_squeeze_void_volume
_platon_squeeze_void_count_electrons
1 0.000 0.049 0.250 900.4 198.9
2 0.000 -0.049 0.750 902.4 198.6
3 0.505 0.142 0.573 21.7 -1.0
4 0.495 0.142 0.927 21.9 -0.9
5 0.500 0.451 0.750 899.9 198.8
6 0.407 0.154 0.545 7.5 -0.6
7 0.593 0.154 0.955 7.6 -0.5
8 0.004 0.364 0.071 20.9 -0.9
9 0.500 0.549 0.250 900.4 198.9
10 0.996 0.364 0.429 21.2 -0.6
11 0.093 0.346 0.455 8.2 -0.4
12 0.907 0.346 0.045 8.0 -0.5
13 0.004 0.636 0.571 20.5 -0.9
14 -0.005 0.636 0.929 20.7 -0.8
15 0.093 0.654 0.955 7.6 -0.5
16 0.907 0.654 0.545 7.5 -0.6
17 0.495 0.864 0.429 21.2 -0.6
18 0.504 0.864 0.071 20.9 -0.9
19 0.407 0.846 0.045 8.0 -0.5
20 0.593 0.846 0.455 8.2 -0.4
